data_3000024
loop_
_publ_author_name
'Kim Rijpstra'
'Stefaan Cottenier'
'Michel Waroquier'
'Veronique Van Speybroeck'

_publ_section_title
;
 Crystal structure prediction for supersaturated AZO: the case of Zn3Al2O6
;
_journal_name_full CrystEngComm
_journal_page_first 10440
_journal_paper_doi 10.1039/c3ce41009a
_journal_volume 15
_journal_year 2013
_chemical_formula_sum 'Al2 O6 Zn3'
_space_group_IT_number 6
_symmetry_space_group_name_Hall 'P -2'
_symmetry_space_group_name_H-M 'P 1 1 m'
_cell_angle_alpha 90.000000
_cell_angle_beta 90.000000
_cell_angle_gamma 109.709100
_cell_formula_units_Z 1
_cell_length_a 7.651867
_cell_length_b 5.447268
_cell_length_c 3.241884
_cell_volume 127.211
_cod_data_source_file Al2O6Zn3.cif
_cod_data_source_block Al2O6Zn3
_cod_original_sg_symbol_H-M 'Pm     '
_cod_depositor_comments 'Releasing structure 3000024 into public domain as published material.'
_cod_database_code 3000024
_cod_struct_determination_method theoretical
_tcod_model DFT
_tcod_software_package WIEN2k
_tcod_software_package_version 12.1
_[local]_theoretical_method_dft_functional PBE
_[local]_theoretical_method_dft_method all-electron
_[local]_theoretical_method_dft_basis-functions APW+lo
_[local]_theoretical_structure_prediction_strategy 'evolutionary algorithm'

loop_
_symmetry_equiv_pos_as_xyz
+x,+y,+z
+x,+y,-z

loop_
_atom_site_label
_atom_site_type_symbol
_atom_site_fract_x
_atom_site_fract_y
_atom_site_fract_z
_atom_site_adp_type
_atom_site_B_iso_or_equiv
Al001 Al 0.00019447 0.00152629 0.00000000 Biso 1.0
Al002 Al 0.34071230 0.07074464 0.50000000 Biso 1.0
O0003 O 0.36540455 0.75821078 0.50000000 Biso 1.0
O0004 O 0.27100882 0.15527951 0.00000000 Biso 1.0
O0005 O 0.58612559 0.30139292 0.50000000 Biso 1.0
O0006 O 0.03179021 0.86858989 0.50000000 Biso 1.0
O0007 O 0.73718891 0.86344942 0.00000000 Biso 1.0
O0008 O 0.98569096 0.33677247 0.00000000 Biso 1.0
Zn009 Zn 0.59532141 0.68234227 0.50000000 Biso 1.0
Zn010 Zn 0.70660554 0.22140671 0.00000000 Biso 1.0
Zn011 Zn 0.11021600 0.53682229 0.50000000 Biso 1.0
